data_7102708
loop_
_publ_author_name
'Metrangolo, Pierangelo'
'Pilati, Tullio'
'Resnati, Giuseppe'
'Stevenazzi, Andrea'

_publ_section_title
;
 Metric engineering of perfluorocarbon-hydrocarbon layered solids
 driven by the halogen bonding.
;
_journal_issue 13
_journal_name_full 'Chemical communications (Cambridge, England)'
_journal_page_first 1492
_journal_page_last 1493
_journal_paper_doi 10.1039/b402305f
_journal_year 2004
_chemical_formula_moiety 'C8 F16 I2, C8 H12 N2'
_chemical_formula_sum 'C16 H12 F16 I2 N2'
_chemical_formula_weight 790.08
_chemical_name_systematic
;
1,6-dicianohexane 1,8-diiodohexadecafluorohexane
;
_space_group_IT_number 2
_symmetry_cell_setting triclinic
_symmetry_space_group_name_Hall '-P 1'
_symmetry_space_group_name_H-M 'P -1'
_atom_sites_solution_hydrogens difmap
_atom_sites_solution_primary direct
_atom_sites_solution_secondary difmap
_audit_creation_method SHELXL-97
_audit_update_record
;
August 14th, 2003

Checkcif

;
_cell_angle_alpha 88.713(8)
_cell_angle_beta 87.854(8)
_cell_angle_gamma 72.453(10)
_cell_formula_units_Z 1
_cell_length_a 5.4008(16)
_cell_length_b 7.214(2)
_cell_length_c 16.065(4)
_cell_measurement_reflns_used 3186
_cell_measurement_temperature 200(2)
_cell_measurement_theta_max 23.673
_cell_measurement_theta_min 2.538
_cell_volume 596.3(3)
_computing_cell_refinement 'Bruker SAINT'
_computing_data_collection 'Bruker SMART'
_computing_data_reduction 'Bruker SAINT'
_computing_molecular_graphics 'ORTEPIII (Burnett & Johnson,1996)'
_computing_publication_material 'SHELXL-97 (Sheldrick, 1997)'
_computing_structure_refinement 'SHELXL-97 (Sheldrick, 1997)'
_computing_structure_solution 'SIR-92, (Altomare et al., 1994)'
_diffrn_ambient_temperature 200(2)
_diffrn_measured_fraction_theta_full 1.000
_diffrn_measured_fraction_theta_max 1.000
_diffrn_measurement_device_type 'Bruker APEX CCD area detector'
_diffrn_measurement_method '\w and \f scans'
_diffrn_radiation_monochromator graphite
_diffrn_radiation_source 'fine-focus sealed tube'
_diffrn_radiation_type MoK\a
_diffrn_radiation_wavelength 0.71073
_diffrn_reflns_av_R_equivalents 0.0425
_diffrn_reflns_av_sigmaI/netI 0.0507
_diffrn_reflns_limit_h_max 7
_diffrn_reflns_limit_h_min -7
_diffrn_reflns_limit_k_max 9
_diffrn_reflns_limit_k_min -9
_diffrn_reflns_limit_l_max 20
_diffrn_reflns_limit_l_min -20
_diffrn_reflns_number 10182
_diffrn_reflns_theta_full 27.61
_diffrn_reflns_theta_max 27.61
_diffrn_reflns_theta_min 2.54
_diffrn_standards_decay_% 0.00
_exptl_absorpt_coefficient_mu 2.769
_exptl_absorpt_correction_type none
_exptl_crystal_colour colourless
_exptl_crystal_density_diffrn 2.200
_exptl_crystal_density_method 'not measured'
_exptl_crystal_description tablet
_exptl_crystal_F_000 372
_exptl_crystal_size_max 0.22
_exptl_crystal_size_mid 0.13
_exptl_crystal_size_min 0.04
_refine_diff_density_max 0.930
_refine_diff_density_min -0.424
_refine_diff_density_rms 0.106
_refine_ls_extinction_method none
_refine_ls_goodness_of_fit_ref 0.876
_refine_ls_hydrogen_treatment refall
_refine_ls_matrix_type full
_refine_ls_number_parameters 187
_refine_ls_number_reflns 2756
_refine_ls_number_restraints 0
_refine_ls_restrained_S_all 0.876
_refine_ls_R_factor_all 0.0431
_refine_ls_R_factor_gt 0.0338
_refine_ls_shift/su_max 0.001
_refine_ls_shift/su_mean 0.000
_refine_ls_structure_factor_coef Fsqd
_refine_ls_weighting_details 'w=1/[\s^2^(Fo^2^)+(0.0387P)^2^] where P=(Fo^2^+2Fc^2^)/3'
_refine_ls_weighting_scheme calc
_refine_ls_wR_factor_gt 0.0699
_refine_ls_wR_factor_ref 0.0712
_reflns_number_gt 2116
_reflns_number_total 2756
_reflns_threshold_expression >2\s(I)
_cod_data_source_file b402305f.txt
_cod_data_source_block re109
_cod_depositor_comments
;
The following automatic conversions were performed:
'_symmetry_cell_setting' value 'Triclinic' changed to 'triclinic'
according to '/home/saulius/struct/CIF-dictionaries/cif_core.dic'
dictionary named 'cif_core.dic' version 2.4.1 from
2010-06-29.

'_geom_bond_publ_flag' value 'NO' changed to 'no' according
to '/home/saulius/struct/CIF-dictionaries/cif_core.dic' dictionary named
'cif_core.dic' version 2.4.1 from 2010-06-29 (24
times).

'_geom_angle_publ_flag' value 'NO' changed to 'no' according to
'/home/saulius/struct/CIF-dictionaries/cif_core.dic' dictionary named
'cif_core.dic' version 2.4.1 from 2010-06-29 (43
times).

'_geom_torsion_publ_flag' value 'NO' changed to 'no' according to
'/home/saulius/struct/CIF-dictionaries/cif_core.dic' dictionary named
'cif_core.dic' version 2.4.1 from 2010-06-29 (29 times).

Automatic conversion script
Id: cif_fix_enum 1527 2010-12-29 10:47:43Z saulius 
;
_cod_original_sg_symbol_H-M P-1
_cod_database_code 7102708

loop_
_symmetry_equiv_pos_as_xyz
'x, y, z'
'-x, -y, -z'

loop_
_atom_site_label
_atom_site_type_symbol
_atom_site_fract_x
_atom_site_fract_y
_atom_site_fract_z
_atom_site_U_iso_or_equiv
_atom_site_adp_type
_atom_site_occupancy
_atom_site_calc_flag
I I 0.60260(5) 0.82883(4) 0.272091(17) 0.04415(11) Uani 1 d
C5 C 0.7548(9) 1.0200(6) 0.1973(3) 0.0483(11) Uani 1 d
F1 F 0.9539(6) 0.9205(5) 0.1520(2) 0.1085(14) Uani 1 d
F2 F 0.8391(8) 1.1304(5) 0.2472(2) 0.1104(15) Uani 1 d
C6 C 0.5531(7) 1.1547(5) 0.1409(2) 0.0361(9) Uani 1 d
F3 F 0.3639(5) 1.2651(4) 0.18829(18) 0.0760(9) Uani 1 d
F4 F 0.4528(6) 1.0459(4) 0.09632(17) 0.0766(9) Uani 1 d
C7 C 0.6565(7) 1.2872(5) 0.0815(2) 0.0355(9) Uani 1 d
F5 F 0.8201(5) 1.1738(4) 0.02660(17) 0.0736(9) Uani 1 d
F6 F 0.7883(6) 1.3781(4) 0.12453(18) 0.0749(9) Uani 1 d
C8 C 0.4480(7) 1.4418(6) 0.0333(2) 0.0380(9) Uani 1 d
F7 F 0.3038(6) 1.5649(4) 0.08834(17) 0.0809(10) Uani 1 d
F8 F 0.2961(6) 1.3554(4) -0.00275(18) 0.0756(9) Uani 1 d
N N 0.4043(8) 0.5577(6) 0.3835(3) 0.0657(11) Uani 1 d
C1 C 0.2695(8) 0.4646(6) 0.3859(3) 0.0467(10) Uani 1 d
C2 C 0.0969(10) 0.3431(7) 0.3895(3) 0.0460(11) Uani 1 d
C3 C 0.1605(8) 0.1933(6) 0.4592(3) 0.0396(9) Uani 1 d
C4 C -0.0254(9) 0.0732(7) 0.4642(3) 0.0426(10) Uani 1 d
H2A H 0.111(8) 0.289(6) 0.344(3) 0.044(14) Uiso 1 d
H2B H -0.080(10) 0.421(6) 0.401(3) 0.056(13) Uiso 1 d
H3A H 0.153(8) 0.257(6) 0.513(3) 0.045(12) Uiso 1 d
H3B H 0.327(8) 0.112(5) 0.448(2) 0.032(10) Uiso 1 d
H4A H -0.021(7) 0.004(5) 0.416(2) 0.032(10) Uiso 1 d
H4B H -0.193(9) 0.148(6) 0.470(3) 0.051(13) Uiso 1 d

loop_
_atom_site_aniso_label
_atom_site_aniso_U_11
_atom_site_aniso_U_22
_atom_site_aniso_U_33
_atom_site_aniso_U_23
_atom_site_aniso_U_13
_atom_site_aniso_U_12
I 0.04605(17) 0.04049(17) 0.04850(18) 0.01600(12) -0.00910(12) -0.01717(12)
C5 0.047(3) 0.050(3) 0.049(3) 0.018(2) -0.009(2) -0.016(2)
F1 0.0546(18) 0.102(2) 0.129(3) 0.076(2) 0.0343(19) 0.0276(17)
F2 0.160(3) 0.127(3) 0.095(2) 0.071(2) -0.087(2) -0.114(3)
C6 0.036(2) 0.035(2) 0.037(2) 0.0010(17) -0.0022(17) -0.0103(18)
F3 0.0689(18) 0.0603(17) 0.0747(19) 0.0273(15) 0.0329(15) 0.0107(14)
F4 0.119(3) 0.0720(18) 0.0659(18) 0.0298(15) -0.0454(17) -0.0669(19)
C7 0.032(2) 0.033(2) 0.042(2) 0.0052(17) -0.0031(17) -0.0108(17)
F5 0.0634(17) 0.0596(17) 0.0682(18) 0.0263(14) 0.0306(14) 0.0201(14)
F6 0.088(2) 0.0777(19) 0.083(2) 0.0430(16) -0.0501(16) -0.0591(17)
C8 0.036(2) 0.035(2) 0.041(2) 0.0042(18) -0.0006(18) -0.0074(17)
F7 0.090(2) 0.0563(17) 0.0628(18) 0.0217(14) 0.0370(16) 0.0218(15)
F8 0.0711(18) 0.0801(19) 0.095(2) 0.0476(17) -0.0465(16) -0.0502(16)
N 0.059(3) 0.059(3) 0.085(3) 0.025(2) -0.005(2) -0.028(2)
C1 0.047(3) 0.041(2) 0.052(3) 0.013(2) 0.002(2) -0.013(2)
C2 0.048(3) 0.044(3) 0.049(3) 0.014(2) -0.005(2) -0.020(2)
C3 0.036(2) 0.040(2) 0.045(3) 0.009(2) -0.0016(19) -0.014(2)
C4 0.044(3) 0.045(3) 0.044(3) 0.008(2) -0.006(2) -0.021(2)

loop_
_atom_type_symbol
_atom_type_description
_atom_type_scat_dispersion_real
_atom_type_scat_dispersion_imag
_atom_type_scat_source
C C 0.0033 0.0016 'International Tables Vol C Tables 4.2.6.8 and 6.1.1.4'
H H 0.0000 0.0000 'International Tables Vol C Tables 4.2.6.8 and 6.1.1.4'
N N 0.0061 0.0033 'International Tables Vol C Tables 4.2.6.8 and 6.1.1.4'
F F 0.0171 0.0103 'International Tables Vol C Tables 4.2.6.8 and 6.1.1.4'
I I -0.4742 1.8119 'International Tables Vol C Tables 4.2.6.8 and 6.1.1.4'

loop_
_geom_angle_atom_site_label_1
_geom_angle_atom_site_label_2
_geom_angle_atom_site_label_3
_geom_angle
_geom_angle_site_symmetry_1
_geom_angle_site_symmetry_3
_geom_angle_publ_flag
F1 C5 F2 107.2(4) . . no
F1 C5 C6 109.5(4) . . no
F2 C5 C6 107.8(3) . . no
F1 C5 I 110.3(3) . . no
F2 C5 I 108.6(3) . . no
C6 C5 I 113.2(3) . . no
F4 C6 F3 107.4(3) . . no
F4 C6 C5 108.0(3) . . no
F3 C6 C5 108.5(3) . . no
F4 C6 C7 108.7(3) . . no
F3 C6 C7 108.5(3) . . no
C5 C6 C7 115.5(3) . . no
F6 C7 F5 108.0(3) . . no
F6 C7 C6 109.1(3) . . no
F5 C7 C6 107.6(3) . . no
F6 C7 C8 108.0(3) . . no
F5 C7 C8 108.4(3) . . no
C6 C7 C8 115.5(3) . . no
F7 C8 F8 107.8(3) . . no
F7 C8 C8 108.4(4) . 2_685 no
F8 C8 C8 108.7(4) . 2_685 no
F7 C8 C7 107.5(3) . . no
F8 C8 C7 108.7(3) . . no
C8 C8 C7 115.6(4) 2_685 . no
N C1 C2 179.5(4) . . no
C1 C2 C3 112.5(4) . . no
C1 C2 H2A 107(3) . . no
C3 C2 H2A 111(3) . . no
C1 C2 H2B 110(3) . . no
C3 C2 H2B 106(3) . . no
H2A C2 H2B 110(4) . . no
C4 C3 C2 111.9(4) . . no
C4 C3 H3A 108(2) . . no
C2 C3 H3A 111(2) . . no
C4 C3 H3B 109(2) . . no
C2 C3 H3B 107(2) . . no
H3A C3 H3B 110(3) . . no
C3 C4 C4 113.4(5) . 2_556 no
C3 C4 H4A 113(2) . . no
C4 C4 H4A 107(2) 2_556 . no
C3 C4 H4B 112(3) . . no
C4 C4 H4B 107(3) 2_556 . no
H4A C4 H4B 104(4) . . no

loop_
_geom_bond_atom_site_label_1
_geom_bond_atom_site_label_2
_geom_bond_distance
_geom_bond_site_symmetry_2
_geom_bond_publ_flag
I C5 2.134(4) . no
C5 F1 1.304(5) . no
C5 F2 1.326(5) . no
C5 C6 1.533(6) . no
C6 F4 1.317(4) . no
C6 F3 1.318(4) . no
C6 C7 1.542(5) . no
C7 F6 1.325(4) . no
C7 F5 1.328(5) . no
C7 C8 1.543(5) . no
C8 F7 1.321(5) . no
C8 F8 1.326(5) . no
C8 C8 1.537(7) 2_685 no
N C1 1.128(5) . no
C1 C2 1.459(6) . no
C2 C3 1.513(6) . no
C2 H2A 0.83(4) . no
C2 H2B 0.96(5) . no
C3 C4 1.510(6) . no
C3 H3A 0.98(4) . no
C3 H3B 0.93(4) . no
C4 C4 1.520(8) 2_556 no
C4 H4A 0.92(4) . no
C4 H4B 0.91(5) . no

loop_
_geom_torsion_atom_site_label_1
_geom_torsion_atom_site_label_2
_geom_torsion_atom_site_label_3
_geom_torsion_atom_site_label_4
_geom_torsion
_geom_torsion_site_symmetry_4
_geom_torsion_publ_flag
F1 C5 C6 F4 69.0(5) . no
F2 C5 C6 F4 -174.7(4) . no
I C5 C6 F4 -54.4(4) . no
F1 C5 C6 F3 -174.9(4) . no
F2 C5 C6 F3 -58.6(4) . no
I C5 C6 F3 61.7(4) . no
F1 C5 C6 C7 -52.9(5) . no
F2 C5 C6 C7 63.4(5) . no
I C5 C6 C7 -176.3(3) . no
F4 C6 C7 F6 -171.7(3) . no
F3 C6 C7 F6 71.8(4) . no
C5 C6 C7 F6 -50.2(4) . no
F4 C6 C7 F5 -54.8(4) . no
F3 C6 C7 F5 -171.3(3) . no
C5 C6 C7 F5 66.7(4) . no
F4 C6 C7 C8 66.4(4) . no
F3 C6 C7 C8 -50.1(4) . no
C5 C6 C7 C8 -172.1(3) . no
F6 C7 C8 F7 -56.8(4) . no
F5 C7 C8 F7 -173.6(3) . no
C6 C7 C8 F7 65.7(4) . no
F6 C7 C8 F8 -173.2(3) . no
F5 C7 C8 F8 70.0(4) . no
C6 C7 C8 F8 -50.7(4) . no
F6 C7 C8 C8 64.3(5) 2_685 no
F5 C7 C8 C8 -52.5(5) 2_685 no
C6 C7 C8 C8 -173.2(4) 2_685 no
C1 C2 C3 C4 178.0(4) . no
C2 C3 C4 C4 -177.5(5) 2_556 no
